data_7129698
loop_
_publ_author_name
'Ozawa, Narito'
'Shivakumar, Kilingaru I.'
'Murugavel, Muthuchamy'
'Inaba, Yuya'
'Yoneda, Tomoki'
'Ide, Yuki'
'Pirillo, Jenny'
'Hijikata, Yuh'
'Inokuma, Yasuhide'

_publ_section_title
;
 Alkali metal ion binding using cyclic polyketones
;
_journal_name_full 'Chemical Communications'
_journal_paper_doi 10.1039/D2CC00361A
_journal_year 2022
_chemical_formula_moiety 'C42 H60 O12, 2(C H2 Cl2)'
_chemical_formula_sum 'C44 H64 Cl4 O12'
_chemical_formula_weight 926.75
_space_group_crystal_system monoclinic
_space_group_IT_number 14
_space_group_name_Hall '-P 2yn'
_space_group_name_H-M_alt 'P 1 21/n 1'
_atom_sites_solution_hydrogens geom
_audit_creation_method SHELXL-2018/3
_audit_update_record
;
2022-01-11 deposited with the CCDC.	2022-02-09 downloaded from the CCDC.
;
_cell_angle_alpha 90
_cell_angle_beta 113.739(4)
_cell_angle_gamma 90
_cell_formula_units_Z 4
_cell_length_a 21.2562(7)
_cell_length_b 11.1760(3)
_cell_length_c 22.0433(7)
_cell_measurement_reflns_used 30051
_cell_measurement_temperature 123(2)
_cell_measurement_theta_max 29.1100
_cell_measurement_theta_min 2.1380
_cell_volume 4793.5(3)
_computing_cell_refinement 'CrysAlisPro 1.171.39.43a (Rigaku OD, 2018)'
_computing_data_collection 'CrysAlisPro 1.171.39.43a (Rigaku OD, 2018)'
_computing_data_reduction 'CrysAlisPro 1.171.39.43a (Rigaku OD, 2018)'
_computing_structure_refinement 'SHELXL-2018/3 (Sheldrick, 2018)'
_computing_structure_solution 'SHELXT 2018/2 (Sheldrick, 2018)'
_diffrn_ambient_temperature 123(2)
_diffrn_detector 'CCD plate'
_diffrn_measured_fraction_theta_full 0.999
_diffrn_measured_fraction_theta_max 0.995
_diffrn_measurement_device 'four-circle diffractometer'
_diffrn_measurement_device_type 'XtaLAB AFC11 (RCD3): quarter-chi single'
_diffrn_radiation_monochromator mirror
_diffrn_radiation_probe x-ray
_diffrn_radiation_type 'Mo K\a'
_diffrn_radiation_wavelength 0.71073
_diffrn_reflns_av_R_equivalents 0.0280
_diffrn_reflns_av_unetI/netI 0.0197
_diffrn_reflns_Laue_measured_fraction_full 0.999
_diffrn_reflns_Laue_measured_fraction_max 0.995
_diffrn_reflns_limit_h_max 25
_diffrn_reflns_limit_h_min -27
_diffrn_reflns_limit_k_max 14
_diffrn_reflns_limit_k_min -14
_diffrn_reflns_limit_l_max 28
_diffrn_reflns_limit_l_min -28
_diffrn_reflns_number 64718
_diffrn_reflns_point_group_measured_fraction_full 0.999
_diffrn_reflns_point_group_measured_fraction_max 0.995
_diffrn_reflns_theta_full 25.242
_diffrn_reflns_theta_max 26.999
_diffrn_reflns_theta_min 2.019
_diffrn_source 'Rotating-anode X-ray tube (dual wavelength)'
_diffrn_source_type 'Rigaku (Mo) X-ray DW Source'
_exptl_absorpt_coefficient_mu 0.304
_exptl_absorpt_correction_T_max 1.00000
_exptl_absorpt_correction_T_min 0.58103
_exptl_absorpt_correction_type multi-scan
_exptl_absorpt_process_details
;
CrysAlisPro 1.171.39.43a (Rigaku Oxford Diffraction, 2018)
Empirical absorption correction using spherical harmonics,
 implemented in SCALE3 ABSPACK scaling algorithm.
;
_exptl_crystal_colour colorless
_exptl_crystal_density_diffrn 1.284
_exptl_crystal_density_method 'not measured'
_exptl_crystal_description plate
_exptl_crystal_F_000 1968
_exptl_crystal_size_max 0.500
_exptl_crystal_size_mid 0.400
_exptl_crystal_size_min 0.200
_refine_diff_density_max 0.725
_refine_diff_density_min -0.927
_refine_diff_density_rms 0.053
_refine_ls_extinction_method none
_refine_ls_goodness_of_fit_ref 1.018
_refine_ls_hydrogen_treatment constr
_refine_ls_matrix_type full
_refine_ls_number_parameters 553
_refine_ls_number_reflns 10420
_refine_ls_number_restraints 0
_refine_ls_restrained_S_all 1.018
_refine_ls_R_factor_all 0.0562
_refine_ls_R_factor_gt 0.0474
_refine_ls_shift/su_max 0.001
_refine_ls_shift/su_mean 0.000
_refine_ls_structure_factor_coef Fsqd
_refine_ls_weighting_details 'w=1/[\s^2^(Fo^2^)+(0.0601P)^2^+4.1989P] where P=(Fo^2^+2Fc^2^)/3'
_refine_ls_weighting_scheme calc
_refine_ls_wR_factor_gt 0.1243
_refine_ls_wR_factor_ref 0.1294
_reflns_Friedel_coverage 0.000
_reflns_number_gt 8860
_reflns_number_total 10420
_reflns_threshold_expression 'I > 2\s(I)'
_cod_data_source_file d2cc00361a2.cif
_cod_data_source_block compound_6
_cod_original_sg_symbol_H-M 'P 21/n'
_cod_database_code 7129698
_shelx_shelxl_version_number 2018/3
_shelx_space_group_comment
;
The symmetry employed for this shelxl refinement is uniquely defined
by the following loop, which should always be used as a source of
symmetry information in preference to the above space-group names.
They are only intended as comments.
;
_shelx_estimated_absorpt_t_min 0.863
_shelx_estimated_absorpt_t_max 0.942

loop_
_space_group_symop_operation_xyz
'x, y, z'
'-x+1/2, y+1/2, -z+1/2'
'-x, -y, -z'
'x-1/2, -y-1/2, z-1/2'

loop_
_atom_site_label
_atom_site_type_symbol
_atom_site_fract_x
_atom_site_fract_y
_atom_site_fract_z
_atom_site_U_iso_or_equiv
_atom_site_adp_type
_atom_site_occupancy
_atom_site_site_symmetry_order
_atom_site_calc_flag
_atom_site_refinement_flags_posn
_atom_site_refinement_flags_adp
_atom_site_refinement_flags_occupancy
_atom_site_disorder_assembly
_atom_site_disorder_group
C1 C 0.58626(8) 0.77883(15) 0.90926(7) 0.0180(3) Uani 1 1 d . . . . .
C2 C 0.64514(8) 0.80595(15) 0.88718(8) 0.0195(3) Uani 1 1 d . . . . .
C3 C 0.62757(8) 0.74575(15) 0.81958(8) 0.0197(3) Uani 1 1 d . . . . .
C4 C 0.56407(9) 0.79133(15) 0.76318(8) 0.0213(3) Uani 1 1 d . . . . .
H1 H 0.574185 0.871023 0.749646 0.026 Uiso 1 1 calc R U . . .
H2 H 0.527055 0.801615 0.779182 0.026 Uiso 1 1 calc R U . . .
C5 C 0.53821(9) 0.70998(16) 0.70295(8) 0.0226(3) Uani 1 1 d . . . . .
H3 H 0.536901 0.626800 0.717839 0.027 Uiso 1 1 calc R U . . .
H4 H 0.490570 0.733351 0.674060 0.027 Uiso 1 1 calc R U . . .
C6 C 0.58118(10) 0.71308(15) 0.66279(8) 0.0251(4) Uani 1 1 d . . . . .
C7 C 0.56258(11) 0.62076(16) 0.60615(9) 0.0286(4) Uani 1 1 d . . . . .
C8 C 0.57332(9) 0.49447(15) 0.63611(8) 0.0224(3) Uani 1 1 d . . . . .
C9 C 0.64338(9) 0.46736(16) 0.68937(9) 0.0269(4) Uani 1 1 d . . . . .
H5 H 0.650122 0.515934 0.729064 0.032 Uiso 1 1 calc R U . . .
H6 H 0.678898 0.491519 0.673424 0.032 Uiso 1 1 calc R U . . .
C10 C 0.65345(9) 0.33679(16) 0.70892(9) 0.0249(4) Uani 1 1 d . . . . .
H7 H 0.698540 0.326536 0.746576 0.030 Uiso 1 1 calc R U . . .
H8 H 0.617322 0.311637 0.723835 0.030 Uiso 1 1 calc R U . . .
C11 C 0.65054(8) 0.25771(15) 0.65235(8) 0.0189(3) Uani 1 1 d . . . . .
C12 C 0.64059(8) 0.12261(15) 0.65941(8) 0.0203(3) Uani 1 1 d . . . . .
C13 C 0.56465(8) 0.10839(14) 0.64838(8) 0.0193(3) Uani 1 1 d . . . . .
C14 C 0.51189(9) 0.12518(18) 0.57849(9) 0.0271(4) Uani 1 1 d . . . . .
H9 H 0.517492 0.061003 0.550106 0.032 Uiso 1 1 calc R U . . .
H10 H 0.520228 0.202690 0.561267 0.032 Uiso 1 1 calc R U . . .
C15 C 0.43890(9) 0.12286(17) 0.57393(9) 0.0275(4) Uani 1 1 d . . . . .
H11 H 0.435041 0.179232 0.606911 0.033 Uiso 1 1 calc R U . . .
H12 H 0.407413 0.150718 0.529378 0.033 Uiso 1 1 calc R U . . .
C16 C 0.41673(8) 0.00016(15) 0.58593(8) 0.0195(3) Uani 1 1 d . . . . .
C17 C 0.34967(8) -0.00875(15) 0.59681(8) 0.0194(3) Uani 1 1 d . . . . .
C18 C 0.36542(8) 0.04927(15) 0.66503(8) 0.0200(3) Uani 1 1 d . . . . .
C19 C 0.40804(10) -0.02338(17) 0.72476(8) 0.0283(4) Uani 1 1 d . . . . .
H13 H 0.450462 -0.049260 0.720186 0.034 Uiso 1 1 calc R U . . .
H14 H 0.382046 -0.096220 0.725928 0.034 Uiso 1 1 calc R U . . .
C20 C 0.42784(9) 0.04265(19) 0.78980(8) 0.0281(4) Uani 1 1 d . . . . .
H15 H 0.465011 -0.002005 0.824920 0.034 Uiso 1 1 calc R U . . .
H16 H 0.446096 0.122415 0.785845 0.034 Uiso 1 1 calc R U . . .
C21 C 0.36839(9) 0.05847(15) 0.81028(8) 0.0212(3) Uani 1 1 d . . . . .
C22 C 0.38378(9) 0.12673(16) 0.87548(8) 0.0236(4) Uani 1 1 d . . . . .
C23 C 0.39779(9) 0.25855(16) 0.86538(8) 0.0218(3) Uani 1 1 d . . . . .
C24 C 0.34085(10) 0.32681(16) 0.81198(9) 0.0284(4) Uani 1 1 d . . . . .
H17 H 0.297297 0.313180 0.817238 0.034 Uiso 1 1 calc R U . . .
H18 H 0.335084 0.294985 0.768139 0.034 Uiso 1 1 calc R U . . .
C25 C 0.35429(10) 0.46036(16) 0.81360(9) 0.0276(4) Uani 1 1 d . . . . .
H19 H 0.398671 0.473866 0.809975 0.033 Uiso 1 1 calc R U . . .
H20 H 0.317786 0.498124 0.774690 0.033 Uiso 1 1 calc R U . . .
C26 C 0.35642(8) 0.52014(15) 0.87573(9) 0.0227(3) Uani 1 1 d . . . . .
C27 C 0.37388(9) 0.65503(16) 0.88339(10) 0.0271(4) Uani 1 1 d . . . . .
C28 C 0.44119(9) 0.67329(16) 0.87385(9) 0.0256(4) Uani 1 1 d . . . . .
C29 C 0.50632(9) 0.63094(18) 0.92913(9) 0.0284(4) Uani 1 1 d . . . . .
H21 H 0.501660 0.544788 0.936931 0.034 Uiso 1 1 calc R U . . .
H22 H 0.512254 0.674467 0.970194 0.034 Uiso 1 1 calc R U . . .
C30 C 0.57033(9) 0.64887(17) 0.91534(10) 0.0271(4) Uani 1 1 d . . . . .
H23 H 0.610071 0.611908 0.951631 0.033 Uiso 1 1 calc R U . . .
H24 H 0.564019 0.606978 0.873714 0.033 Uiso 1 1 calc R U . . .
C31 C 0.65220(10) 0.94106(17) 0.88111(9) 0.0297(4) Uani 1 1 d . . . . .
H25 H 0.662492 0.978937 0.924158 0.044 Uiso 1 1 calc R U . . .
H26 H 0.609079 0.973403 0.848288 0.044 Uiso 1 1 calc R U . . .
H27 H 0.689570 0.957468 0.866988 0.044 Uiso 1 1 calc R U . . .
C32 C 0.71164(9) 0.75389(19) 0.93932(9) 0.0281(4) Uani 1 1 d . . . . .
H28 H 0.750461 0.776040 0.928382 0.042 Uiso 1 1 calc R U . . .
H29 H 0.707977 0.666524 0.939842 0.042 Uiso 1 1 calc R U . . .
H30 H 0.719007 0.785835 0.983069 0.042 Uiso 1 1 calc R U . . .
C33 C 0.48709(13) 0.63825(18) 0.55816(9) 0.0403(5) Uani 1 1 d . . . . .
H31 H 0.457061 0.616258 0.580406 0.061 Uiso 1 1 calc R U . . .
H32 H 0.476755 0.587385 0.519101 0.061 Uiso 1 1 calc R U . . .
H33 H 0.479350 0.722257 0.544389 0.061 Uiso 1 1 calc R U . . .
C34 C 0.61013(15) 0.6369(2) 0.56969(12) 0.0483(6) Uani 1 1 d . . . . .
H34 H 0.599642 0.712940 0.545502 0.072 Uiso 1 1 calc R U . . .
H35 H 0.603041 0.570841 0.538380 0.072 Uiso 1 1 calc R U . . .
H36 H 0.658086 0.637239 0.601898 0.072 Uiso 1 1 calc R U . . .
C35 C 0.65648(10) 0.05343(16) 0.60701(10) 0.0287(4) Uani 1 1 d . . . . .
H37 H 0.705775 0.058459 0.617403 0.043 Uiso 1 1 calc R U . . .
H38 H 0.630476 0.088303 0.563195 0.043 Uiso 1 1 calc R U . . .
H39 H 0.643318 -0.030616 0.607001 0.043 Uiso 1 1 calc R U . . .
C36 C 0.68763(10) 0.08016(18) 0.72887(10) 0.0306(4) Uani 1 1 d . . . . .
H40 H 0.684218 -0.006976 0.731485 0.046 Uiso 1 1 calc R U . . .
H41 H 0.673618 0.117962 0.761586 0.046 Uiso 1 1 calc R U . . .
H42 H 0.735219 0.102291 0.738055 0.046 Uiso 1 1 calc R U . . .
C37 C 0.32974(10) -0.14057(17) 0.59626(10) 0.0287(4) Uani 1 1 d . . . . .
H43 H 0.288543 -0.146692 0.605659 0.043 Uiso 1 1 calc R U . . .
H44 H 0.367603 -0.184237 0.630177 0.043 Uiso 1 1 calc R U . . .
H45 H 0.320315 -0.175129 0.552600 0.043 Uiso 1 1 calc R U . . .
C38 C 0.29229(9) 0.05959(18) 0.54177(9) 0.0273(4) Uani 1 1 d . . . . .
H46 H 0.289295 0.032074 0.498475 0.041 Uiso 1 1 calc R U . . .
H47 H 0.302484 0.145455 0.546382 0.041 Uiso 1 1 calc R U . . .
H48 H 0.248417 0.044920 0.545267 0.041 Uiso 1 1 calc R U . . .
C39 C 0.44717(11) 0.07143(19) 0.93054(9) 0.0339(4) Uani 1 1 d . . . . .
H49 H 0.487871 0.086707 0.921325 0.051 Uiso 1 1 calc R U . . .
H50 H 0.440500 -0.015076 0.932249 0.051 Uiso 1 1 calc R U . . .
H51 H 0.453620 0.107318 0.973202 0.051 Uiso 1 1 calc R U . . .
C40 C 0.32166(12) 0.1194(2) 0.89403(11) 0.0387(5) Uani 1 1 d . . . . .
H52 H 0.328199 0.174762 0.930575 0.058 Uiso 1 1 calc R U . . .
H53 H 0.317201 0.037625 0.907807 0.058 Uiso 1 1 calc R U . . .
H54 H 0.279902 0.141266 0.855570 0.058 Uiso 1 1 calc R U . . .
C41 C 0.31480(10) 0.72158(19) 0.82886(13) 0.0441(6) Uani 1 1 d . . . . .
H55 H 0.271141 0.700224 0.831258 0.066 Uiso 1 1 calc R U . . .
H56 H 0.313407 0.698916 0.785389 0.066 Uiso 1 1 calc R U . . .
H57 H 0.322152 0.808069 0.835136 0.066 Uiso 1 1 calc R U . . .
C42 C 0.38175(11) 0.69818(19) 0.95215(12) 0.0396(5) Uani 1 1 d . . . . .
H58 H 0.398541 0.780853 0.958840 0.059 Uiso 1 1 calc R U . . .
H59 H 0.414632 0.646758 0.986225 0.059 Uiso 1 1 calc R U . . .
H60 H 0.337098 0.694506 0.955302 0.059 Uiso 1 1 calc R U . . .
O1 O 0.55606(7) 0.85870(12) 0.92286(6) 0.0281(3) Uani 1 1 d . . . . .
O2 O 0.66205(7) 0.66509(13) 0.81263(6) 0.0319(3) Uani 1 1 d . . . . .
O3 O 0.62604(9) 0.78607(13) 0.67272(7) 0.0404(4) Uani 1 1 d . . . . .
O4 O 0.52780(6) 0.42063(11) 0.61784(6) 0.0269(3) Uani 1 1 d . . . . .
O5 O 0.65498(7) 0.29862(11) 0.60357(7) 0.0283(3) Uani 1 1 d . . . . .
O6 O 0.54777(6) 0.08962(12) 0.69385(6) 0.0273(3) Uani 1 1 d . . . . .
O7 O 0.44941(7) -0.08753(12) 0.58568(7) 0.0312(3) Uani 1 1 d . . . . .
O8 O 0.34715(7) 0.14989(11) 0.66977(6) 0.0285(3) Uani 1 1 d . . . . .
O9 O 0.31254(7) 0.01713(12) 0.77815(6) 0.0304(3) Uani 1 1 d . . . . .
O10 O 0.45251(6) 0.30477(12) 0.89805(6) 0.0290(3) Uani 1 1 d . . . . .
O11 O 0.34322(7) 0.46696(11) 0.91675(7) 0.0305(3) Uani 1 1 d . . . . .
O12 O 0.44124(7) 0.71704(15) 0.82383(7) 0.0406(4) Uani 1 1 d . . . . .
C43 C 0.57483(13) 0.2766(2) 0.84092(13) 0.0511(6) Uani 1 1 d . . . . .
H61 H 0.555585 0.257042 0.873829 0.061 Uiso 1 1 calc R U . . .
H62 H 0.577102 0.201578 0.817974 0.061 Uiso 1 1 calc R U . . .
Cl1 Cl 0.52013(3) 0.37808(6) 0.78286(3) 0.05039(16) Uani 1 1 d . . . . .
Cl2 Cl 0.65795(4) 0.33405(10) 0.88212(4) 0.0831(3) Uani 1 1 d . . . . .
C44 C 0.36659(12) 0.4171(2) 0.61401(13) 0.0455(5) Uani 1 1 d . . . . .
H63 H 0.408744 0.409295 0.605534 0.055 Uiso 1 1 calc R U . . .
H64 H 0.362400 0.344262 0.637665 0.055 Uiso 1 1 calc R U . . .
Cl3 Cl 0.29519(4) 0.42722(9) 0.53823(4) 0.0748(2) Uani 1 1 d . . . . .
Cl4 Cl 0.37444(3) 0.54331(6) 0.66480(3) 0.05100(16) Uani 1 1 d . . . . .

loop_
_atom_site_aniso_label
_atom_site_aniso_U_11
_atom_site_aniso_U_22
_atom_site_aniso_U_33
_atom_site_aniso_U_23
_atom_site_aniso_U_13
_atom_site_aniso_U_12
C1 0.0144(7) 0.0257(8) 0.0117(7) -0.0012(6) 0.0029(6) 0.0005(6)
C2 0.0174(8) 0.0250(8) 0.0165(7) -0.0019(6) 0.0072(6) 0.0002(6)
C3 0.0200(8) 0.0227(8) 0.0178(7) -0.0002(6) 0.0090(6) 0.0008(6)
C4 0.0256(8) 0.0223(8) 0.0156(7) 0.0000(6) 0.0078(7) 0.0062(7)
C5 0.0259(9) 0.0234(8) 0.0163(7) -0.0012(6) 0.0063(7) 0.0019(7)
C6 0.0420(10) 0.0165(8) 0.0194(8) 0.0011(6) 0.0149(8) 0.0012(7)
C7 0.0488(11) 0.0197(8) 0.0202(8) -0.0023(7) 0.0167(8) 0.0005(8)
C8 0.0295(9) 0.0200(8) 0.0201(8) -0.0047(6) 0.0125(7) 0.0012(7)
C9 0.0260(9) 0.0208(9) 0.0306(9) -0.0073(7) 0.0078(7) -0.0038(7)
C10 0.0234(8) 0.0252(9) 0.0219(8) -0.0029(7) 0.0049(7) 0.0018(7)
C11 0.0117(7) 0.0208(8) 0.0247(8) 0.0006(6) 0.0077(6) 0.0016(6)
C12 0.0187(8) 0.0195(8) 0.0246(8) 0.0014(6) 0.0106(7) 0.0013(6)
C13 0.0215(8) 0.0162(7) 0.0222(8) -0.0003(6) 0.0108(7) -0.0015(6)
C14 0.0226(9) 0.0366(10) 0.0217(8) 0.0030(7) 0.0086(7) -0.0052(7)
C15 0.0210(9) 0.0288(9) 0.0295(9) 0.0091(7) 0.0069(7) 0.0006(7)
C16 0.0169(8) 0.0242(8) 0.0143(7) -0.0023(6) 0.0031(6) -0.0007(6)
C17 0.0170(8) 0.0215(8) 0.0182(7) -0.0010(6) 0.0055(6) -0.0004(6)
C18 0.0196(8) 0.0223(8) 0.0197(8) -0.0001(6) 0.0094(6) -0.0002(6)
C19 0.0343(10) 0.0312(10) 0.0193(8) 0.0016(7) 0.0108(7) 0.0139(8)
C20 0.0251(9) 0.0408(11) 0.0172(8) -0.0011(7) 0.0073(7) 0.0078(8)
C21 0.0259(9) 0.0188(8) 0.0195(8) 0.0049(6) 0.0096(7) 0.0048(7)
C22 0.0281(9) 0.0269(9) 0.0182(8) 0.0009(7) 0.0117(7) 0.0050(7)
C23 0.0218(8) 0.0266(9) 0.0179(8) -0.0025(7) 0.0090(7) 0.0048(7)
C24 0.0254(9) 0.0250(9) 0.0259(9) -0.0015(7) 0.0011(7) 0.0027(7)
C25 0.0277(9) 0.0258(9) 0.0272(9) 0.0041(7) 0.0088(7) 0.0042(7)
C26 0.0141(7) 0.0207(8) 0.0325(9) 0.0035(7) 0.0085(7) 0.0022(6)
C27 0.0205(8) 0.0205(8) 0.0404(10) 0.0025(7) 0.0125(8) -0.0020(7)
C28 0.0215(9) 0.0259(9) 0.0276(9) 0.0032(7) 0.0079(7) -0.0071(7)
C29 0.0219(9) 0.0352(10) 0.0278(9) 0.0085(8) 0.0098(7) -0.0029(7)
C30 0.0212(8) 0.0276(9) 0.0335(10) 0.0047(8) 0.0119(7) 0.0015(7)
C31 0.0343(10) 0.0282(10) 0.0276(9) -0.0066(7) 0.0137(8) -0.0105(8)
C32 0.0157(8) 0.0481(11) 0.0198(8) -0.0004(8) 0.0062(7) 0.0027(8)
C33 0.0641(14) 0.0271(10) 0.0185(9) -0.0032(7) 0.0048(9) 0.0140(10)
C34 0.0906(19) 0.0348(11) 0.0399(12) -0.0040(9) 0.0475(13) -0.0063(12)
C35 0.0319(10) 0.0213(9) 0.0423(11) -0.0041(8) 0.0247(9) 0.0000(7)
C36 0.0248(9) 0.0284(9) 0.0343(10) 0.0097(8) 0.0076(8) 0.0050(7)
C37 0.0269(9) 0.0260(9) 0.0316(9) -0.0067(7) 0.0102(8) -0.0091(7)
C38 0.0181(8) 0.0388(10) 0.0217(8) 0.0026(7) 0.0046(7) 0.0037(7)
C39 0.0466(12) 0.0345(11) 0.0172(8) 0.0041(7) 0.0094(8) 0.0138(9)
C40 0.0476(12) 0.0419(12) 0.0415(11) 0.0019(9) 0.0335(10) 0.0023(10)
C41 0.0224(10) 0.0241(10) 0.0746(16) 0.0131(10) 0.0078(10) 0.0006(8)
C42 0.0397(11) 0.0295(10) 0.0617(14) -0.0146(10) 0.0329(11) -0.0094(9)
O1 0.0281(7) 0.0311(7) 0.0298(7) -0.0060(5) 0.0166(5) 0.0029(5)
O2 0.0309(7) 0.0372(8) 0.0245(6) -0.0037(6) 0.0081(5) 0.0142(6)
O3 0.0662(10) 0.0273(7) 0.0419(8) -0.0096(6) 0.0364(8) -0.0175(7)
O4 0.0239(6) 0.0231(6) 0.0312(7) -0.0049(5) 0.0083(5) -0.0004(5)
O5 0.0357(7) 0.0240(6) 0.0350(7) 0.0037(5) 0.0243(6) 0.0021(5)
O6 0.0266(6) 0.0362(7) 0.0229(6) 0.0009(5) 0.0138(5) -0.0046(5)
O7 0.0275(7) 0.0255(7) 0.0435(8) -0.0078(6) 0.0174(6) 0.0015(5)
O8 0.0403(7) 0.0198(6) 0.0271(6) 0.0017(5) 0.0153(6) 0.0055(5)
O9 0.0281(7) 0.0310(7) 0.0311(7) -0.0013(6) 0.0109(6) -0.0053(6)
O10 0.0213(6) 0.0350(7) 0.0272(6) -0.0019(5) 0.0060(5) 0.0022(5)
O11 0.0361(7) 0.0226(6) 0.0422(8) 0.0024(6) 0.0253(6) -0.0013(5)
O12 0.0280(7) 0.0587(10) 0.0282(7) 0.0137(7) 0.0040(6) -0.0151(7)
C43 0.0437(13) 0.0565(15) 0.0577(15) 0.0077(12) 0.0252(12) 0.0010(11)
Cl1 0.0538(3) 0.0550(4) 0.0528(3) 0.0078(3) 0.0323(3) 0.0099(3)
Cl2 0.0479(4) 0.1427(9) 0.0539(4) -0.0166(5) 0.0155(3) -0.0223(5)
C44 0.0424(12) 0.0340(11) 0.0615(15) 0.0102(10) 0.0224(11) 0.0072(9)
Cl3 0.0641(4) 0.1018(6) 0.0527(4) -0.0045(4) 0.0174(3) 0.0239(4)
Cl4 0.0567(4) 0.0441(3) 0.0595(4) 0.0025(3) 0.0309(3) 0.0014(3)

loop_
_atom_type_symbol
_atom_type_description
_atom_type_scat_dispersion_real
_atom_type_scat_dispersion_imag
_atom_type_scat_source
C C 0.0033 0.0016 'International Tables Vol C Tables 4.2.6.8 and 6.1.1.4'
H H 0.0000 0.0000 'International Tables Vol C Tables 4.2.6.8 and 6.1.1.4'
O O 0.0106 0.0060 'International Tables Vol C Tables 4.2.6.8 and 6.1.1.4'
Cl Cl 0.1484 0.1585 'International Tables Vol C Tables 4.2.6.8 and 6.1.1.4'

loop_
_geom_angle_atom_site_label_1
_geom_angle_atom_site_label_2
_geom_angle_atom_site_label_3
_geom_angle
_geom_angle_site_symmetry_1
_geom_angle_site_symmetry_3
_geom_angle_publ_flag
O1 C1 C30 121.96(15) . . ?
O1 C1 C2 120.88(15) . . ?
C30 C1 C2 117.13(14) . . ?
C31 C2 C32 110.32(15) . . ?
C31 C2 C3 109.96(14) . . ?
C32 C2 C3 110.57(14) . . ?
C31 C2 C1 110.00(14) . . ?
C32 C2 C1 108.00(13) . . ?
C3 C2 C1 107.94(13) . . ?
O2 C3 C4 122.27(15) . . ?
O2 C3 C2 121.70(15) . . ?
C4 C3 C2 116.01(13) . . ?
C3 C4 C5 114.04(14) . . ?
C6 C5 C4 114.11(15) . . ?
O3 C6 C5 122.06(16) . . ?
O3 C6 C7 121.69(16) . . ?
C5 C6 C7 116.20(16) . . ?
C34 C7 C8 108.55(16) . . ?
C34 C7 C33 110.47(18) . . ?
C8 C7 C33 110.23(16) . . ?
C34 C7 C6 109.69(17) . . ?
C8 C7 C6 108.73(14) . . ?
C33 C7 C6 109.14(15) . . ?
O4 C8 C9 121.86(16) . . ?
O4 C8 C7 121.52(16) . . ?
C9 C8 C7 116.62(15) . . ?
C8 C9 C10 113.42(14) . . ?
C11 C10 C9 112.05(15) . . ?
O5 C11 C10 121.51(16) . . ?
O5 C11 C12 121.62(15) . . ?
C10 C11 C12 116.86(14) . . ?
C36 C12 C35 110.11(15) . . ?
C36 C12 C13 110.33(14) . . ?
C35 C12 C13 111.28(14) . . ?
C36 C12 C11 110.13(14) . . ?
C35 C12 C11 109.66(14) . . ?
C13 C12 C11 105.23(13) . . ?
O6 C13 C14 121.38(15) . . ?
O6 C13 C12 121.85(15) . . ?
C14 C13 C12 116.69(14) . . ?
C13 C14 C15 112.73(14) . . ?
C16 C15 C14 112.84(15) . . ?
O7 C16 C15 121.24(15) . . ?
O7 C16 C17 121.35(15) . . ?
C15 C16 C17 117.40(14) . . ?
C37 C17 C38 110.09(14) . . ?
C37 C17 C16 109.34(14) . . ?
C38 C17 C16 109.61(13) . . ?
C37 C17 C18 111.23(14) . . ?
C38 C17 C18 110.65(14) . . ?
C16 C17 C18 105.83(13) . . ?
O8 C18 C19 121.96(15) . . ?
O8 C18 C17 121.57(15) . . ?
C19 C18 C17 116.38(14) . . ?
C18 C19 C20 113.99(15) . . ?
C21 C20 C19 113.10(16) . . ?
O9 C21 C20 121.59(16) . . ?
O9 C21 C22 121.85(15) . . ?
C20 C21 C22 116.53(15) . . ?
C40 C22 C39 110.11(16) . . ?
C40 C22 C23 109.11(15) . . ?
C39 C22 C23 109.94(15) . . ?
C40 C22 C21 109.88(16) . . ?
C39 C22 C21 109.11(14) . . ?
C23 C22 C21 108.67(13) . . ?
O10 C23 C24 121.64(17) . . ?
O10 C23 C22 121.26(16) . . ?
C24 C23 C22 117.09(15) . . ?
C23 C24 C25 113.20(15) . . ?
C26 C25 C24 113.19(15) . . ?
O11 C26 C25 122.12(16) . . ?
O11 C26 C27 121.13(17) . . ?
C25 C26 C27 116.72(15) . . ?
C42 C27 C41 110.52(18) . . ?
C42 C27 C28 110.80(15) . . ?
C41 C27 C28 109.90(16) . . ?
C42 C27 C26 109.91(15) . . ?
C41 C27 C26 107.58(15) . . ?
C28 C27 C26 108.03(14) . . ?
O12 C28 C29 121.88(16) . . ?
O12 C28 C27 121.39(17) . . ?
C29 C28 C27 116.72(15) . . ?
C28 C29 C30 113.68(15) . . ?
C1 C30 C29 113.26(15) . . ?
Cl2 C43 Cl1 112.03(15) . . ?
Cl3 C44 Cl4 112.19(13) . . ?

loop_
_geom_bond_atom_site_label_1
_geom_bond_atom_site_label_2
_geom_bond_distance
_geom_bond_site_symmetry_2
_geom_bond_publ_flag
C1 O1 1.206(2) . ?
C1 C30 1.510(2) . ?
C1 C2 1.545(2) . ?
C2 C31 1.529(2) . ?
C2 C32 1.533(2) . ?
C2 C3 1.538(2) . ?
C3 O2 1.210(2) . ?
C3 C4 1.509(2) . ?
C4 C5 1.518(2) . ?
C5 C6 1.507(2) . ?
C6 O3 1.206(2) . ?
C6 C7 1.543(2) . ?
C7 C34 1.534(3) . ?
C7 C8 1.536(2) . ?
C7 C33 1.538(3) . ?
C8 O4 1.211(2) . ?
C8 C9 1.510(3) . ?
C9 C10 1.512(3) . ?
C10 C11 1.509(2) . ?
C11 O5 1.207(2) . ?
C11 C12 1.541(2) . ?
C12 C36 1.528(2) . ?
C12 C35 1.536(2) . ?
C12 C13 1.541(2) . ?
C13 O6 1.211(2) . ?
C13 C14 1.508(2) . ?
C14 C15 1.514(2) . ?
C15 C16 1.508(2) . ?
C16 O7 1.203(2) . ?
C16 C17 1.541(2) . ?
C17 C37 1.532(2) . ?
C17 C38 1.534(2) . ?
C17 C18 1.546(2) . ?
C18 O8 1.208(2) . ?
C18 C19 1.501(2) . ?
C19 C20 1.514(2) . ?
C20 C21 1.514(2) . ?
C21 O9 1.203(2) . ?
C21 C22 1.541(2) . ?
C22 C40 1.534(3) . ?
C22 C39 1.534(2) . ?
C22 C23 1.537(3) . ?
C23 O10 1.210(2) . ?
C23 C24 1.512(2) . ?
C24 C25 1.517(3) . ?
C25 C26 1.508(3) . ?
C26 O11 1.206(2) . ?
C26 C27 1.545(2) . ?
C27 C42 1.534(3) . ?
C27 C41 1.536(3) . ?
C27 C28 1.541(2) . ?
C28 O12 1.207(2) . ?
C28 C29 1.506(2) . ?
C29 C30 1.522(2) . ?
C43 Cl2 1.751(3) . ?
C43 Cl1 1.755(3) . ?
C44 Cl3 1.751(3) . ?
C44 Cl4 1.766(3) . ?

loop_
_geom_hbond_atom_site_label_D
_geom_hbond_atom_site_label_H
_geom_hbond_atom_site_label_A
_geom_hbond_distance_DH
_geom_hbond_distance_HA
_geom_hbond_distance_DA
_geom_hbond_angle_DHA
_geom_hbond_site_symmetry_A
_geom_hbond_publ_flag
C4 H2 O12 0.99 2.58 3.479(2) 151.7 . yes
C9 H5 O2 0.99 2.42 3.399(2) 169.7 . yes
C10 H8 Cl1 0.99 2.95 3.8236(19) 148.3 . yes
C25 H20 O9 0.99 2.55 3.361(2) 139.6 2_556 yes
C43 H61 O10 0.99 2.51 3.329(3) 139.6 . yes
C44 H63 O4 0.99 2.44 3.394(3) 162.2 . yes
C44 H64 O8 0.99 2.35 3.318(3) 166.5 . yes

loop_
_geom_torsion_atom_site_label_1
_geom_torsion_atom_site_label_2
_geom_torsion_atom_site_label_3
_geom_torsion_atom_site_label_4
_geom_torsion
_geom_torsion_site_symmetry_1
_geom_torsion_site_symmetry_2
_geom_torsion_site_symmetry_3
_geom_torsion_site_symmetry_4
_geom_torsion_publ_flag
O1 C1 C2 C31 -4.4(2) . . . . ?
C30 C1 C2 C31 177.80(15) . . . . ?
O1 C1 C2 C32 116.07(17) . . . . ?
C30 C1 C2 C32 -61.76(19) . . . . ?
O1 C1 C2 C3 -124.36(16) . . . . ?
C30 C1 C2 C3 57.81(18) . . . . ?
C31 C2 C3 O2 125.09(18) . . . . ?
C32 C2 C3 O2 3.0(2) . . . . ?
C1 C2 C3 O2 -114.91(18) . . . . ?
C31 C2 C3 C4 -56.30(19) . . . . ?
C32 C2 C3 C4 -178.37(14) . . . . ?
C1 C2 C3 C4 63.70(18) . . . . ?
O2 C3 C4 C5 13.7(2) . . . . ?
C2 C3 C4 C5 -164.85(14) . . . . ?
C3 C4 C5 C6 -74.18(19) . . . . ?
C4 C5 C6 O3 -9.8(3) . . . . ?
C4 C5 C6 C7 172.65(15) . . . . ?
O3 C6 C7 C34 1.6(3) . . . . ?
C5 C6 C7 C34 179.16(17) . . . . ?
O3 C6 C7 C8 120.2(2) . . . . ?
C5 C6 C7 C8 -62.3(2) . . . . ?
O3 C6 C7 C33 -119.5(2) . . . . ?
C5 C6 C7 C33 58.0(2) . . . . ?
C34 C7 C8 O4 -115.4(2) . . . . ?
C33 C7 C8 O4 5.7(2) . . . . ?
C6 C7 C8 O4 125.34(18) . . . . ?
C34 C7 C8 C9 64.6(2) . . . . ?
C33 C7 C8 C9 -174.25(15) . . . . ?
C6 C7 C8 C9 -54.7(2) . . . . ?
O4 C8 C9 C10 8.8(2) . . . . ?
C7 C8 C9 C10 -171.22(15) . . . . ?
C8 C9 C10 C11 63.9(2) . . . . ?
C9 C10 C11 O5 15.1(2) . . . . ?
C9 C10 C11 C12 -164.07(14) . . . . ?
O5 C11 C12 C36 136.03(17) . . . . ?
C10 C11 C12 C36 -44.82(19) . . . . ?
O5 C11 C12 C35 14.7(2) . . . . ?
C10 C11 C12 C35 -166.14(14) . . . . ?
O5 C11 C12 C13 -105.07(17) . . . . ?
C10 C11 C12 C13 74.08(17) . . . . ?
C36 C12 C13 O6 13.7(2) . . . . ?
C35 C12 C13 O6 136.23(17) . . . . ?
C11 C12 C13 O6 -105.07(18) . . . . ?
C36 C12 C13 C14 -169.29(15) . . . . ?
C35 C12 C13 C14 -46.8(2) . . . . ?
C11 C12 C13 C14 71.94(18) . . . . ?
O6 C13 C14 C15 3.3(2) . . . . ?
C12 C13 C14 C15 -173.75(15) . . . . ?
C13 C14 C15 C16 -70.3(2) . . . . ?
C14 C15 C16 O7 -13.7(2) . . . . ?
C14 C15 C16 C17 167.73(14) . . . . ?
O7 C16 C17 C37 -8.1(2) . . . . ?
C15 C16 C17 C37 170.45(15) . . . . ?
O7 C16 C17 C38 -128.85(17) . . . . ?
C15 C16 C17 C38 49.69(19) . . . . ?
O7 C16 C17 C18 111.80(17) . . . . ?
C15 C16 C17 C18 -69.65(17) . . . . ?
C37 C17 C18 O8 -140.07(17) . . . . ?
C38 C17 C18 O8 -17.4(2) . . . . ?
C16 C17 C18 O8 101.28(18) . . . . ?
C37 C17 C18 C19 43.4(2) . . . . ?
C38 C17 C18 C19 166.07(15) . . . . ?
C16 C17 C18 C19 -75.27(18) . . . . ?
O8 C18 C19 C20 -2.4(3) . . . . ?
C17 C18 C19 C20 174.13(15) . . . . ?
C18 C19 C20 C21 73.2(2) . . . . ?
C19 C20 C21 O9 2.9(2) . . . . ?
C19 C20 C21 C22 -179.03(15) . . . . ?
O9 C21 C22 C40 6.1(2) . . . . ?
C20 C21 C22 C40 -171.98(16) . . . . ?
O9 C21 C22 C39 126.94(18) . . . . ?
C20 C21 C22 C39 -51.2(2) . . . . ?
O9 C21 C22 C23 -113.18(18) . . . . ?
C20 C21 C22 C23 68.70(18) . . . . ?
C40 C22 C23 O10 121.21(18) . . . . ?
C39 C22 C23 O10 0.4(2) . . . . ?
C21 C22 C23 O10 -118.99(17) . . . . ?
C40 C22 C23 C24 -60.0(2) . . . . ?
C39 C22 C23 C24 179.10(15) . . . . ?
C21 C22 C23 C24 59.75(19) . . . . ?
O10 C23 C24 C25 -11.3(2) . . . . ?
C22 C23 C24 C25 169.94(15) . . . . ?
C23 C24 C25 C26 -64.7(2) . . . . ?
C24 C25 C26 O11 -5.5(2) . . . . ?
C24 C25 C26 C27 176.69(15) . . . . ?
O11 C26 C27 C42 8.4(2) . . . . ?
C25 C26 C27 C42 -173.75(15) . . . . ?
O11 C26 C27 C41 -112.0(2) . . . . ?
C25 C26 C27 C41 65.9(2) . . . . ?
O11 C26 C27 C28 129.41(17) . . . . ?
C25 C26 C27 C28 -52.7(2) . . . . ?
C42 C27 C28 O12 -133.6(2) . . . . ?
C41 C27 C28 O12 -11.2(3) . . . . ?
C26 C27 C28 O12 105.9(2) . . . . ?
C42 C27 C28 C29 47.9(2) . . . . ?
C41 C27 C28 C29 170.38(17) . . . . ?
C26 C27 C28 C29 -72.5(2) . . . . ?
O12 C28 C29 C30 0.0(3) . . . . ?
C27 C28 C29 C30 178.43(16) . . . . ?
O1 C1 C30 C29 9.2(2) . . . . ?
C2 C1 C30 C29 -173.01(14) . . . . ?
C28 C29 C30 C1 64.1(2) . . . . ?
